data_7033545
loop_
_publ_author_name
'Hayami, Shinya'
'Nakaya, Manabu'
'Ohmagari, Hitomi'
'Alao, Amolegbe Saliu'
'Nakamura, Masaaki'
'Ohtani, Ryo'
'Yamaguchi, Ryotaro'
'Kuroda-Sowa, Takayoshi'
'Clegg, Jack K.'

_publ_section_title
;
 Spin-crossover behaviors in solvated cobalt(ii) compounds.
;
_journal_issue 20
_journal_name_full 'Dalton transactions (Cambridge, England : 2003)'
_journal_page_first 9345
_journal_page_last 9348
_journal_paper_doi 10.1039/c4dt03743j
_journal_volume 44
_journal_year 2015
_chemical_formula_moiety 'C32 H26 Co N6 O2, 2(B F4), H2 O, C H4 O'
_chemical_formula_sum 'C33 H32 B2 Co F8 N6 O4'
_chemical_formula_weight 809.20
_chemical_name_systematic
;
?
;
_space_group_IT_number 2
_symmetry_cell_setting triclinic
_symmetry_Int_Tables_number 2
_symmetry_space_group_name_Hall '-P 1'
_symmetry_space_group_name_H-M 'P -1'
_atom_sites_solution_hydrogens geom
_atom_sites_solution_primary direct
_atom_sites_solution_secondary difmap
_audit_creation_method SHELXL-97
_audit_update_record
;
2012-10-02 deposited with the CCDC.
2015-01-07 downloaded from the CCDC.
;
_cell_angle_alpha 88.6420(10)
_cell_angle_beta 89.4900(10)
_cell_angle_gamma 84.7250(10)
_cell_formula_units_Z 2
_cell_length_a 8.8542(4)
_cell_length_b 12.5098(7)
_cell_length_c 15.4307(7)
_cell_measurement_reflns_used 19292
_cell_measurement_temperature 80(2)
_cell_measurement_theta_max 27.50
_cell_measurement_theta_min 3.04
_cell_volume 1701.41(14)
_computing_cell_refinement PROCESS-AUTO
_computing_data_collection PROCESS-AUTO
_computing_data_reduction PROCESS-AUTO
_computing_molecular_graphics
;ORTEP-3 (Farrugia, 1997)
WINGX-32 (Farrugia, 1999)
;
_computing_publication_material 'enCIFer 1.1 (CCDC, 2005)'
_computing_structure_refinement 'SHELXL-97 (Sheldrick, 1997)'
_computing_structure_solution 'Il Milione (Burla, et al., 2007)'
_diffrn_ambient_temperature 80(2)
_diffrn_detector_area_resol_mean 10.000
_diffrn_measured_fraction_theta_full 0.997
_diffrn_measured_fraction_theta_max 0.997
_diffrn_measurement_device_type 'Rigaku R-AXIS RAPID'
_diffrn_measurement_method \w
_diffrn_radiation_source 'fine-focus sealed tube'
_diffrn_radiation_type MoK\a
_diffrn_radiation_wavelength 0.71073
_diffrn_reflns_av_R_equivalents 0.0365
_diffrn_reflns_av_sigmaI/netI 0.0336
_diffrn_reflns_limit_h_max 10
_diffrn_reflns_limit_h_min -11
_diffrn_reflns_limit_k_max 16
_diffrn_reflns_limit_k_min -16
_diffrn_reflns_limit_l_max 20
_diffrn_reflns_limit_l_min -20
_diffrn_reflns_number 27718
_diffrn_reflns_theta_full 27.48
_diffrn_reflns_theta_max 27.48
_diffrn_reflns_theta_min 3.03
_exptl_absorpt_coefficient_mu 0.597
_exptl_absorpt_correction_T_max 0.942
_exptl_absorpt_correction_T_min 0.752
_exptl_absorpt_correction_type multi-scan
_exptl_absorpt_process_details 'ABSCOR (Rigaku, 1995)'
_exptl_crystal_colour brown
_exptl_crystal_density_diffrn 1.580
_exptl_crystal_density_method 'not measured'
_exptl_crystal_description prism
_exptl_crystal_F_000 826
_exptl_crystal_size_max 0.300
_exptl_crystal_size_mid 0.100
_exptl_crystal_size_min 0.100
_refine_diff_density_max 0.995
_refine_diff_density_min -1.032
_refine_diff_density_rms 0.092
_refine_ls_extinction_method none
_refine_ls_goodness_of_fit_ref 1.203
_refine_ls_hydrogen_treatment mixed
_refine_ls_matrix_type full
_refine_ls_number_parameters 497
_refine_ls_number_reflns 7786
_refine_ls_number_restraints 22
_refine_ls_restrained_S_all 1.205
_refine_ls_R_factor_all 0.0674
_refine_ls_R_factor_gt 0.0552
_refine_ls_shift/su_max 0.000
_refine_ls_shift/su_mean 0.000
_refine_ls_structure_factor_coef Fsqd
_refine_ls_weighting_details 'calc w=1/[\s^2^(Fo^2^)+(0.0777P)^2^+1.4376P] where P=(Fo^2^+2Fc^2^)/3'
_refine_ls_weighting_scheme calc
_refine_ls_wR_factor_gt 0.1495
_refine_ls_wR_factor_ref 0.1591
_reflns_number_gt 6440
_reflns_number_total 7786
_reflns_threshold_expression >2sigma(I)
_cod_data_source_file c4dt03743j2.cif
_cod_data_source_block 110507
_cod_depositor_comments 'Adding full bibliography for 7033545--7033546.cif.'
_cod_original_cell_volume 1701.42(14)
_cod_database_code 7033545

loop_
_symmetry_equiv_pos_as_xyz
'x, y, z'
'-x, -y, -z'

loop_
_atom_site_label
_atom_site_type_symbol
_atom_site_fract_x
_atom_site_fract_y
_atom_site_fract_z
_atom_site_U_iso_or_equiv
_atom_site_adp_type
_atom_site_occupancy
_atom_site_symmetry_multiplicity
_atom_site_calc_flag
_atom_site_refinement_flags
_atom_site_disorder_assembly
_atom_site_disorder_group
Co1 Co 0.50438(4) 0.21768(3) 0.25995(2) 0.01823(12) Uani 1 1 d . . .
F1 F 0.8181(2) 0.38408(17) 0.47578(12) 0.0396(5) Uani 1 1 d . . .
F2 F 0.9154(2) 0.21113(17) 0.47342(14) 0.0454(5) Uani 1 1 d . . .
F3 F 1.0661(2) 0.3414(2) 0.43763(15) 0.0575(6) Uani 1 1 d . . .
F4 F 0.9908(2) 0.32088(18) 0.57779(12) 0.0442(5) Uani 1 1 d . . .
F5 F 1.1954(4) 0.2391(3) 0.8553(2) 0.0397(4) Uani 0.60 1 d PU A 1
F6 F 1.0512(4) 0.1223(3) 0.9280(2) 0.0397(4) Uani 0.60 1 d PU A 1
F7 F 0.9815(4) 0.1911(3) 0.7926(2) 0.0397(4) Uani 0.60 1 d PU A 1
F8 F 0.9645(4) 0.2977(3) 0.9087(2) 0.0397(4) Uani 0.60 1 d PU A 1
F9 F 1.1324(6) 0.2692(5) 0.9648(4) 0.0479(7) Uani 0.40 1 d PU A 2
F10 F 1.1117(6) 0.1104(5) 0.8971(4) 0.0479(7) Uani 0.40 1 d PU A 2
F11 F 1.1523(6) 0.2653(5) 0.8206(4) 0.0479(7) Uani 0.40 1 d PU A 2
F12 F 0.9208(6) 0.2491(5) 0.8875(4) 0.0479(7) Uani 0.40 1 d PU A 2
O1 O 0.4267(2) 0.32034(17) 0.63892(12) 0.0264(4) Uani 1 1 d . . .
O2 O 0.5056(2) 0.12405(17) -0.11973(12) 0.0262(4) Uani 1 1 d . . .
O3 O 0.8222(5) 0.1324(4) 0.6416(3) 0.0842(11) Uani 1 1 d D . .
H1O H 0.844(8) 0.167(5) 0.592(3) 0.126 Uiso 1 1 d D . .
H2O H 0.865(8) 0.142(6) 0.693(2) 0.126 Uiso 1 1 d D . .
O1M O 0.3782(7) 0.3812(5) -0.0417(4) 0.0671(11) Uani 0.60 1 d P B 1
H1M H 0.3157 0.3376 -0.0267 0.101 Uiso 0.60 1 calc PR B 1
C1M C 0.3003(13) 0.4820(7) -0.0614(7) 0.0671(11) Uani 0.60 1 d P B 1
H1M1 H 0.1961 0.4836 -0.0392 0.101 Uiso 0.60 1 calc PR B 1
H1M2 H 0.2985 0.4939 -0.1244 0.101 Uiso 0.60 1 calc PR B 1
H1M3 H 0.3520 0.5385 -0.0344 0.101 Uiso 0.60 1 calc PR B 1
O2M O 0.2162(11) 0.4219(7) -0.0171(5) 0.0671(11) Uani 0.40 1 d P C 2
H2M H 0.1445 0.4701 -0.0242 0.101 Uiso 0.40 1 calc PR C 2
C2M C 0.3473(19) 0.4490(13) -0.0689(10) 0.0671(11) Uani 0.40 1 d P C 2
H2M1 H 0.4144 0.4875 -0.0331 0.101 Uiso 0.40 1 calc PR C 2
H2M2 H 0.3125 0.4946 -0.1186 0.101 Uiso 0.40 1 calc PR C 2
H2M3 H 0.4027 0.3829 -0.0896 0.101 Uiso 0.40 1 calc PR C 2
N1 N 0.6113(2) 0.07614(19) 0.32246(14) 0.0221(5) Uani 1 1 d . . .
N2 N 0.4905(2) 0.25745(18) 0.37988(14) 0.0183(4) Uani 1 1 d . . .
N3 N 0.3930(2) 0.37488(18) 0.24882(14) 0.0194(4) Uani 1 1 d . . .
N4 N 0.3015(3) 0.15202(18) 0.24925(14) 0.0205(4) Uani 1 1 d . . .
N5 N 0.5135(2) 0.18197(17) 0.14070(14) 0.0188(4) Uani 1 1 d . . .
N6 N 0.7086(3) 0.27171(19) 0.22654(15) 0.0229(5) Uani 1 1 d . . .
C1 C 0.6735(3) -0.0152(2) 0.28720(19) 0.0270(6) Uani 1 1 d . . .
H1 H 0.6610 -0.0248 0.2269 0.032 Uiso 1 1 calc R . .
C2 C 0.7549(3) -0.0956(2) 0.3349(2) 0.0309(7) Uani 1 1 d . . .
H2 H 0.7958 -0.1596 0.3082 0.037 Uiso 1 1 calc R . .
C3 C 0.7756(3) -0.0808(2) 0.4227(2) 0.0305(6) Uani 1 1 d . . .
H3 H 0.8337 -0.1338 0.4565 0.037 Uiso 1 1 calc R . .
C4 C 0.7107(3) 0.0119(2) 0.46057(19) 0.0249(6) Uani 1 1 d . . .
H4 H 0.7225 0.0230 0.5207 0.030 Uiso 1 1 calc R . .
C5 C 0.6280(3) 0.0885(2) 0.40879(17) 0.0196(5) Uani 1 1 d . . .
C6 C 0.5506(3) 0.1890(2) 0.44240(17) 0.0196(5) Uani 1 1 d . . .
C7 C 0.5322(3) 0.2118(2) 0.52944(17) 0.0212(5) Uani 1 1 d . . .
H7 H 0.5766 0.1638 0.5726 0.025 Uiso 1 1 calc R . .
C8 C 0.4469(3) 0.3070(2) 0.55294(17) 0.0217(5) Uani 1 1 d . . .
C9 C 0.3872(3) 0.3782(2) 0.48833(17) 0.0206(5) Uani 1 1 d . . .
H9 H 0.3309 0.4438 0.5027 0.025 Uiso 1 1 calc R . .
C10 C 0.4123(3) 0.3505(2) 0.40235(17) 0.0196(5) Uani 1 1 d . . .
C11 C 0.3556(3) 0.4182(2) 0.32684(16) 0.0187(5) Uani 1 1 d . . .
C12 C 0.2710(3) 0.5171(2) 0.33424(18) 0.0234(5) Uani 1 1 d . . .
H12 H 0.2450 0.5454 0.3895 0.028 Uiso 1 1 calc R . .
C13 C 0.2257(3) 0.5734(2) 0.25876(19) 0.0278(6) Uani 1 1 d . . .
H13 H 0.1670 0.6407 0.2617 0.033 Uiso 1 1 calc R . .
C14 C 0.2671(3) 0.5303(2) 0.17900(19) 0.0272(6) Uani 1 1 d . . .
H14 H 0.2390 0.5685 0.1268 0.033 Uiso 1 1 calc R . .
C15 C 0.3497(3) 0.4312(2) 0.17661(17) 0.0233(5) Uani 1 1 d . . .
H15 H 0.3769 0.4017 0.1219 0.028 Uiso 1 1 calc R . .
C16 C 0.3226(4) 0.4089(3) 0.66598(19) 0.0308(6) Uani 1 1 d . . .
H16A H 0.2214 0.4005 0.6434 0.037 Uiso 1 1 calc R . .
H16B H 0.3573 0.4764 0.6435 0.037 Uiso 1 1 calc R . .
H16C H 0.3183 0.4099 0.7294 0.037 Uiso 1 1 calc R . .
C17 C 0.1960(3) 0.1409(2) 0.31099(19) 0.0274(6) Uani 1 1 d . . .
H17 H 0.2133 0.1658 0.3674 0.033 Uiso 1 1 calc R . .
C18 C 0.0627(4) 0.0946(3) 0.2955(2) 0.0412(8) Uani 1 1 d . . .
H18 H -0.0096 0.0874 0.3406 0.049 Uiso 1 1 calc R . .
C19 C 0.0373(4) 0.0592(3) 0.2134(2) 0.0457(10) Uani 1 1 d . . .
H19 H -0.0527 0.0265 0.2015 0.055 Uiso 1 1 calc R . .
C20 C 0.1441(3) 0.0717(3) 0.1479(2) 0.0341(7) Uani 1 1 d . . .
H20 H 0.1276 0.0487 0.0908 0.041 Uiso 1 1 calc R . .
C21 C 0.2748(3) 0.1182(2) 0.16811(17) 0.0216(5) Uani 1 1 d . . .
C22 C 0.3961(3) 0.1369(2) 0.10465(17) 0.0187(5) Uani 1 1 d . . .
C23 C 0.3938(3) 0.1170(2) 0.01730(17) 0.0214(5) Uani 1 1 d . . .
H23 H 0.3113 0.0851 -0.0073 0.026 Uiso 1 1 calc R . .
C24 C 0.5155(3) 0.1447(2) -0.03461(16) 0.0204(5) Uani 1 1 d . . .
C25 C 0.6371(3) 0.1903(2) 0.00276(17) 0.0223(5) Uani 1 1 d . . .
H25 H 0.7212 0.2087 -0.0313 0.027 Uiso 1 1 calc R . .
C26 C 0.6310(3) 0.2080(2) 0.09136(17) 0.0206(5) Uani 1 1 d . . .
C27 C 0.7453(3) 0.2590(2) 0.14130(18) 0.0251(6) Uani 1 1 d . . .
C28 C 0.8762(4) 0.2937(3) 0.1058(2) 0.0418(9) Uani 1 1 d . . .
H28 H 0.9006 0.2828 0.0463 0.050 Uiso 1 1 calc R . .
C29 C 0.9721(4) 0.3451(4) 0.1590(3) 0.0515(10) Uani 1 1 d . . .
H29 H 1.0624 0.3706 0.1360 0.062 Uiso 1 1 calc R . .
C30 C 0.9347(4) 0.3587(3) 0.2450(2) 0.0438(9) Uani 1 1 d . . .
H30 H 0.9981 0.3943 0.2820 0.053 Uiso 1 1 calc R . .
C31 C 0.8032(3) 0.3195(3) 0.2768(2) 0.0307(6) Uani 1 1 d . . .
H31 H 0.7793 0.3270 0.3367 0.037 Uiso 1 1 calc R . .
C32 C 0.6062(4) 0.1743(3) -0.17937(19) 0.0375(8) Uani 1 1 d . . .
H32A H 0.7117 0.1519 -0.1640 0.045 Uiso 1 1 calc R . .
H32B H 0.5877 0.2525 -0.1760 0.045 Uiso 1 1 calc R . .
H32C H 0.5872 0.1524 -0.2386 0.045 Uiso 1 1 calc R . .
B1 B 0.9481(4) 0.3158(3) 0.4918(2) 0.0330(8) Uani 1 1 d . . .
B2 B 1.0574(5) 0.2148(3) 0.8758(3) 0.0419(9) Uani 1 1 d U . .

loop_
_atom_site_aniso_label
_atom_site_aniso_U_11
_atom_site_aniso_U_22
_atom_site_aniso_U_33
_atom_site_aniso_U_23
_atom_site_aniso_U_13
_atom_site_aniso_U_12
Co1 0.01570(18) 0.0232(2) 0.01615(19) -0.00092(13) 0.00110(13) -0.00389(13)
F1 0.0388(10) 0.0516(12) 0.0254(9) -0.0131(8) -0.0064(8) 0.0167(9)
F2 0.0496(12) 0.0421(12) 0.0439(12) -0.0108(9) -0.0092(10) 0.0023(9)
F3 0.0344(11) 0.0941(19) 0.0469(13) -0.0194(12) 0.0087(10) -0.0185(11)
F4 0.0426(11) 0.0582(13) 0.0293(10) -0.0145(9) -0.0128(9) 0.0138(9)
F5 0.0364(9) 0.0538(11) 0.0282(8) 0.0033(7) -0.0048(7) -0.0008(8)
F6 0.0364(9) 0.0538(11) 0.0282(8) 0.0033(7) -0.0048(7) -0.0008(8)
F7 0.0364(9) 0.0538(11) 0.0282(8) 0.0033(7) -0.0048(7) -0.0008(8)
F8 0.0364(9) 0.0538(11) 0.0282(8) 0.0033(7) -0.0048(7) -0.0008(8)
F9 0.0381(14) 0.0582(18) 0.0484(17) -0.0031(13) -0.0029(12) -0.0088(12)
F10 0.0381(14) 0.0582(18) 0.0484(17) -0.0031(13) -0.0029(12) -0.0088(12)
F11 0.0381(14) 0.0582(18) 0.0484(17) -0.0031(13) -0.0029(12) -0.0088(12)
F12 0.0381(14) 0.0582(18) 0.0484(17) -0.0031(13) -0.0029(12) -0.0088(12)
O1 0.0311(10) 0.0319(11) 0.0160(9) -0.0059(8) 0.0021(8) -0.0003(8)
O2 0.0302(10) 0.0344(11) 0.0155(9) -0.0041(8) 0.0019(8) -0.0113(8)
O3 0.081(3) 0.111(3) 0.063(2) 0.010(2) -0.009(2) -0.021(2)
O1M 0.094(3) 0.058(3) 0.050(2) 0.0004(18) -0.009(2) -0.012(2)
C1M 0.094(3) 0.058(3) 0.050(2) 0.0004(18) -0.009(2) -0.012(2)
O2M 0.094(3) 0.058(3) 0.050(2) 0.0004(18) -0.009(2) -0.012(2)
C2M 0.094(3) 0.058(3) 0.050(2) 0.0004(18) -0.009(2) -0.012(2)
N1 0.0170(10) 0.0323(13) 0.0181(11) -0.0028(9) 0.0021(9) -0.0073(9)
N2 0.0163(10) 0.0215(11) 0.0173(10) -0.0012(8) 0.0006(8) -0.0035(8)
N3 0.0178(10) 0.0221(11) 0.0190(10) -0.0038(8) 0.0013(9) -0.0047(8)
N4 0.0211(10) 0.0208(11) 0.0202(11) -0.0037(8) 0.0016(9) -0.0041(8)
N5 0.0167(10) 0.0212(11) 0.0188(10) -0.0011(8) 0.0003(9) -0.0036(8)
N6 0.0206(11) 0.0291(12) 0.0192(11) -0.0042(9) -0.0019(9) -0.0023(9)
C1 0.0227(13) 0.0346(16) 0.0255(14) -0.0121(11) 0.0086(11) -0.0102(11)
C2 0.0286(14) 0.0254(15) 0.0393(17) -0.0081(12) 0.0148(13) -0.0057(11)
C3 0.0276(14) 0.0255(15) 0.0374(16) 0.0030(12) 0.0086(13) 0.0008(11)
C4 0.0238(13) 0.0270(14) 0.0237(13) 0.0010(11) 0.0028(11) -0.0015(11)
C5 0.0165(11) 0.0248(13) 0.0183(12) -0.0024(10) 0.0028(10) -0.0060(10)
C6 0.0161(11) 0.0252(13) 0.0181(12) -0.0010(10) 0.0003(10) -0.0041(10)
C7 0.0195(12) 0.0267(14) 0.0177(12) -0.0008(10) -0.0007(10) -0.0033(10)
C8 0.0199(12) 0.0295(14) 0.0169(12) -0.0061(10) 0.0023(10) -0.0073(10)
C9 0.0183(12) 0.0237(13) 0.0203(12) -0.0044(10) 0.0017(10) -0.0031(10)
C10 0.0160(11) 0.0221(13) 0.0212(12) -0.0030(10) 0.0003(10) -0.0041(9)
C11 0.0177(11) 0.0211(13) 0.0178(12) -0.0028(9) 0.0020(10) -0.0047(9)
C12 0.0253(13) 0.0225(13) 0.0226(13) -0.0035(10) 0.0021(11) -0.0026(10)
C13 0.0315(15) 0.0230(14) 0.0284(14) 0.0000(11) -0.0002(12) -0.0010(11)
C14 0.0317(15) 0.0276(15) 0.0225(13) 0.0037(11) -0.0016(12) -0.0053(11)
C15 0.0253(13) 0.0292(14) 0.0166(12) -0.0025(10) 0.0005(11) -0.0080(11)
C16 0.0330(15) 0.0368(17) 0.0223(14) -0.0104(12) 0.0057(12) 0.0006(13)
C17 0.0305(14) 0.0294(15) 0.0233(13) -0.0060(11) 0.0082(12) -0.0078(12)
C18 0.0351(17) 0.053(2) 0.0392(18) -0.0165(15) 0.0216(15) -0.0213(15)
C19 0.0312(16) 0.065(2) 0.046(2) -0.0264(18) 0.0169(15) -0.0289(16)
C20 0.0276(15) 0.0483(19) 0.0300(15) -0.0182(14) 0.0071(13) -0.0184(13)
C21 0.0196(12) 0.0251(13) 0.0207(12) -0.0056(10) 0.0029(10) -0.0045(10)
C22 0.0164(11) 0.0197(12) 0.0205(12) -0.0031(9) -0.0011(10) -0.0027(9)
C23 0.0204(12) 0.0240(13) 0.0204(12) -0.0045(10) -0.0024(10) -0.0047(10)
C24 0.0240(13) 0.0216(13) 0.0157(12) -0.0021(9) -0.0001(10) -0.0022(10)
C25 0.0208(12) 0.0281(14) 0.0188(12) -0.0018(10) 0.0033(10) -0.0061(10)
C26 0.0191(12) 0.0235(13) 0.0197(12) -0.0021(10) 0.0012(10) -0.0050(10)
C27 0.0220(13) 0.0342(15) 0.0202(13) -0.0052(11) 0.0012(11) -0.0080(11)
C28 0.0306(16) 0.070(2) 0.0289(16) -0.0103(16) 0.0072(14) -0.0273(16)
C29 0.0334(18) 0.084(3) 0.043(2) -0.0105(19) 0.0019(16) -0.0334(19)
C30 0.0358(17) 0.059(2) 0.0401(19) -0.0121(16) -0.0104(15) -0.0193(16)
C31 0.0298(15) 0.0368(17) 0.0260(14) -0.0088(12) -0.0060(12) -0.0038(12)
C32 0.0496(19) 0.050(2) 0.0162(13) -0.0031(12) 0.0045(13) -0.0227(16)
B1 0.0263(16) 0.045(2) 0.0266(17) -0.0153(14) -0.0049(14) 0.0071(14)
B2 0.038(2) 0.040(2) 0.045(2) 0.0060(16) 0.0179(17) 0.0071(16)

loop_
_atom_type_symbol
_atom_type_description
_atom_type_scat_dispersion_real
_atom_type_scat_dispersion_imag
_atom_type_scat_source
Co Co 0.3494 0.9721 'International Tables Vol C Tables 4.2.6.8 and 6.1.1.4'
B B 0.0013 0.0007 'International Tables Vol C Tables 4.2.6.8 and 6.1.1.4'
F F 0.0171 0.0103 'International Tables Vol C Tables 4.2.6.8 and 6.1.1.4'
C C 0.0033 0.0016 'International Tables Vol C Tables 4.2.6.8 and 6.1.1.4'
O O 0.0106 0.0060 'International Tables Vol C Tables 4.2.6.8 and 6.1.1.4'
H H 0.0000 0.0000 'International Tables Vol C Tables 4.2.6.8 and 6.1.1.4'
N N 0.0061 0.0033 'International Tables Vol C Tables 4.2.6.8 and 6.1.1.4'

loop_
_geom_angle_atom_site_label_1
_geom_angle_atom_site_label_2
_geom_angle_atom_site_label_3
_geom_angle
N5 Co1 N2 178.24(9)
N5 Co1 N6 80.09(9)
N2 Co1 N6 100.39(9)
N5 Co1 N4 80.28(9)
N2 Co1 N4 99.21(9)
N6 Co1 N4 160.36(9)
N5 Co1 N3 99.34(9)
N2 Co1 N3 78.96(9)
N6 Co1 N3 91.65(9)
N4 Co1 N3 90.88(9)
N5 Co1 N1 102.86(9)
N2 Co1 N1 78.84(9)
N6 Co1 N1 92.22(9)
N4 Co1 N1 92.77(9)
N3 Co1 N1 157.80(9)
C8 O1 C16 117.4(2)
C24 O2 C32 118.0(2)
H1O O3 H2O 125(7)
C2M O2M H2M 109.5
O2M C2M H2M1 109.5
O2M C2M H2M2 109.5
H2M1 C2M H2M2 109.5
O2M C2M H2M3 109.5
H2M1 C2M H2M3 109.5
H2M2 C2M H2M3 109.5
C1 N1 C5 118.1(2)
C1 N1 Co1 129.3(2)
C5 N1 Co1 112.25(18)
C10 N2 C6 119.7(2)
C10 N2 Co1 120.10(18)
C6 N2 Co1 120.10(18)
C15 N3 C11 118.4(2)
C15 N3 Co1 128.55(18)
C11 N3 Co1 112.88(17)
C17 N4 C21 118.5(2)
C17 N4 Co1 128.01(19)
C21 N4 Co1 113.49(17)
C26 N5 C22 120.3(2)
C26 N5 Co1 119.95(18)
C22 N5 Co1 119.64(17)
C31 N6 C27 118.5(2)
C31 N6 Co1 128.0(2)
C27 N6 Co1 113.47(18)
N1 C1 C2 122.9(3)
N1 C1 H1 118.5
C2 C1 H1 118.5
C1 C2 C3 118.6(3)
C1 C2 H2 120.7
C3 C2 H2 120.7
C4 C3 C2 119.4(3)
C4 C3 H3 120.3
C2 C3 H3 120.3
C3 C4 C5 118.8(3)
C3 C4 H4 120.6
C5 C4 H4 120.6
N1 C5 C4 122.1(2)
N1 C5 C6 114.4(2)
C4 C5 C6 123.5(2)
N2 C6 C7 121.3(2)
N2 C6 C5 113.9(2)
C7 C6 C5 124.7(2)
C6 C7 C8 119.1(2)
C6 C7 H7 120.5
C8 C7 H7 120.5
O1 C8 C9 125.1(2)
O1 C8 C7 115.4(2)
C9 C8 C7 119.5(2)
C10 C9 C8 118.1(2)
C10 C9 H9 120.9
C8 C9 H9 120.9
N2 C10 C9 122.3(2)
N2 C10 C11 113.5(2)
C9 C10 C11 124.1(2)
N3 C11 C12 122.3(2)
N3 C11 C10 114.0(2)
C12 C11 C10 123.7(2)
C13 C12 C11 118.4(3)
C13 C12 H12 120.8
C11 C12 H12 120.8
C14 C13 C12 119.3(3)
C14 C13 H13 120.3
C12 C13 H13 120.3
C15 C14 C13 119.1(3)
C15 C14 H14 120.5
C13 C14 H14 120.5
N3 C15 C14 122.5(3)
N3 C15 H15 118.8
C14 C15 H15 118.8
O1 C16 H16A 109.5
O1 C16 H16B 109.5
H16A C16 H16B 109.5
O1 C16 H16C 109.5
H16A C16 H16C 109.5
H16B C16 H16C 109.5
N4 C17 C18 122.5(3)
N4 C17 H17 118.8
C18 C17 H17 118.8
C19 C18 C17 118.7(3)
C19 C18 H18 120.7
C17 C18 H18 120.7
C18 C19 C20 119.8(3)
C18 C19 H19 120.1
C20 C19 H19 120.1
C21 C20 C19 118.4(3)
C21 C20 H20 120.8
C19 C20 H20 120.8
N4 C21 C20 122.2(2)
N4 C21 C22 114.0(2)
C20 C21 C22 123.8(2)
N5 C22 C23 121.3(2)
N5 C22 C21 112.5(2)
C23 C22 C21 126.1(2)
C22 C23 C24 118.7(2)
C22 C23 H23 120.7
C24 C23 H23 120.7
O2 C24 C25 124.3(2)
O2 C24 C23 115.7(2)
C25 C24 C23 120.0(2)
C26 C25 C24 117.9(2)
C26 C25 H25 121.1
C24 C25 H25 121.1
N5 C26 C25 121.9(2)
N5 C26 C27 112.5(2)
C25 C26 C27 125.5(2)
N6 C27 C28 122.1(3)
N6 C27 C26 113.9(2)
C28 C27 C26 124.0(3)
C27 C28 C29 118.5(3)
C27 C28 H28 120.7
C29 C28 H28 120.7
C30 C29 C28 119.4(3)
C30 C29 H29 120.3
C28 C29 H29 120.3
C29 C30 C31 118.9(3)
C29 C30 H30 120.5
C31 C30 H30 120.5
N6 C31 C30 122.5(3)
N6 C31 H31 118.8
C30 C31 H31 118.8
O2 C32 H32A 109.5
O2 C32 H32B 109.5
H32A C32 H32B 109.5
O2 C32 H32C 109.5
H32A C32 H32C 109.5
H32B C32 H32C 109.5
F4 B1 F1 110.5(3)
F4 B1 F3 110.0(3)
F1 B1 F3 110.9(3)
F4 B1 F2 109.9(3)
F1 B1 F2 107.7(3)
F3 B1 F2 107.8(3)
F12 B2 F5 146.6(5)
F12 B2 F11 122.6(5)
F5 B2 F11 30.7(2)
F12 B2 F10 122.1(5)
F5 B2 F10 91.0(4)
F11 B2 F10 113.0(5)
F12 B2 F8 36.3(3)
F5 B2 F8 114.7(4)
F11 B2 F8 103.5(4)
F10 B2 F8 139.9(4)
F12 B2 F6 95.3(4)
F5 B2 F6 115.0(4)
F11 B2 F6 141.9(4)
F10 B2 F6 30.1(2)
F8 B2 F6 110.3(3)
F12 B2 F7 76.0(4)
F5 B2 F7 106.9(3)
F11 B2 F7 82.7(4)
F10 B2 F7 97.2(4)
F8 B2 F7 103.4(3)
F6 B2 F7 105.3(4)
F12 B2 F9 98.2(4)
F5 B2 F9 72.0(3)
F11 B2 F9 91.9(4)
F10 B2 F9 94.8(4)
F8 B2 F9 67.3(3)
F6 B2 F9 85.5(3)
F7 B2 F9 168.0(4)

loop_
_geom_bond_atom_site_label_1
_geom_bond_atom_site_label_2
_geom_bond_distance
Co1 N5 1.903(2)
Co1 N2 1.928(2)
Co1 N6 2.046(2)
Co1 N4 2.052(2)
Co1 N3 2.121(2)
Co1 N1 2.142(2)
F1 B1 1.389(4)
F2 B1 1.403(4)
F3 B1 1.388(4)
F4 B1 1.387(4)
F5 B2 1.321(5)
F6 B2 1.399(5)
F7 B2 1.502(6)
F8 B2 1.367(5)
F9 B2 1.713(7)
F10 B2 1.382(7)
F11 B2 1.375(7)
F12 B2 1.258(7)
O1 C8 1.349(3)
O1 C16 1.442(3)
O2 C24 1.350(3)
O2 C32 1.448(4)
O3 H1O 0.901(10)
O3 H2O 0.896(10)
O1M C1M 1.409(11)
O1M H1M 0.8400
C1M H1M1 0.9800
C1M H1M2 0.9800
C1M H1M3 0.9800
O2M C2M 1.464(19)
O2M H2M 0.8400
C2M H2M1 0.9800
C2M H2M2 0.9800
C2M H2M3 0.9800
N1 C1 1.346(4)
N1 C5 1.356(3)
N2 C10 1.350(3)
N2 C6 1.354(3)
N3 C15 1.344(4)
N3 C11 1.358(3)
N4 C17 1.342(4)
N4 C21 1.361(3)
N5 C26 1.343(3)
N5 C22 1.357(3)
N6 C31 1.337(4)
N6 C27 1.361(3)
C1 C2 1.384(5)
C1 H1 0.9500
C2 C3 1.387(5)
C2 H2 0.9500
C3 C4 1.386(4)
C3 H3 0.9500
C4 C5 1.393(4)
C4 H4 0.9500
C5 C6 1.477(4)
C6 C7 1.385(4)
C7 C8 1.403(4)
C7 H7 0.9500
C8 C9 1.396(4)
C9 C10 1.390(4)
C9 H9 0.9500
C10 C11 1.487(4)
C11 C12 1.393(4)
C12 C13 1.390(4)
C12 H12 0.9500
C13 C14 1.388(4)
C13 H13 0.9500
C14 C15 1.382(4)
C14 H14 0.9500
C15 H15 0.9500
C16 H16A 0.9800
C16 H16B 0.9800
C16 H16C 0.9800
C17 C18 1.387(4)
C17 H17 0.9500
C18 C19 1.379(5)
C18 H18 0.9500
C19 C20 1.394(4)
C19 H19 0.9500
C20 C21 1.384(4)
C20 H20 0.9500
C21 C22 1.478(4)
C22 C23 1.377(4)
C23 C24 1.401(4)
C23 H23 0.9500
C24 C25 1.399(4)
C25 C26 1.390(4)
C25 H25 0.9500
C26 C27 1.477(4)
C27 C28 1.380(4)
C28 C29 1.395(5)
C28 H28 0.9500
C29 C30 1.376(5)
C29 H29 0.9500
C30 C31 1.386(5)
C30 H30 0.9500
C31 H31 0.9500
C32 H32A 0.9800
C32 H32B 0.9800
C32 H32C 0.9800

loop_
_geom_hbond_atom_site_label_D
_geom_hbond_atom_site_label_H
_geom_hbond_atom_site_label_A
_geom_hbond_distance_DH
_geom_hbond_distance_HA
_geom_hbond_distance_DA
_geom_hbond_angle_DHA
_geom_hbond_site_symmetry_A
O3 H1O F2 0.901(10) 2.01(2) 2.894(5) 167(7) .
O3 H1O F4 0.901(10) 2.42(6) 3.045(5) 126(6) .
O3 H2O F7 0.896(10) 2.00(2) 2.879(5) 167(7) .
O1M H1M F9 0.84 1.91 2.695(8) 155.1 1_454
O1M H1M F5 0.84 2.52 3.003(7) 117.6 1_454

loop_
_geom_torsion_atom_site_label_1
_geom_torsion_atom_site_label_2
_geom_torsion_atom_site_label_3
_geom_torsion_atom_site_label_4
_geom_torsion
N5 Co1 N1 C1 1.5(2)
N2 Co1 N1 C1 -179.0(2)
N6 Co1 N1 C1 -78.9(2)
N4 Co1 N1 C1 82.1(2)
N3 Co1 N1 C1 -178.7(2)
N5 Co1 N1 C5 174.79(17)
N2 Co1 N1 C5 -5.71(17)
N6 Co1 N1 C5 94.44(18)
N4 Co1 N1 C5 -104.56(18)
N3 Co1 N1 C5 -5.4(3)
N5 Co1 N2 C10 -10(3)
N6 Co1 N2 C10 95.95(19)
N4 Co1 N2 C10 -82.8(2)
N3 Co1 N2 C10 6.30(18)
N1 Co1 N2 C10 -173.8(2)
N5 Co1 N2 C6 166(3)
N6 Co1 N2 C6 -88.4(2)
N4 Co1 N2 C6 92.88(19)
N3 Co1 N2 C6 -178.0(2)
N1 Co1 N2 C6 1.85(18)
N5 Co1 N3 C15 -2.5(2)
N2 Co1 N3 C15 178.0(2)
N6 Co1 N3 C15 77.7(2)
N4 Co1 N3 C15 -82.8(2)
N1 Co1 N3 C15 177.7(2)
N5 Co1 N3 C11 173.42(17)
N2 Co1 N3 C11 -6.09(17)
N6 Co1 N3 C11 -106.35(18)
N4 Co1 N3 C11 93.13(18)
N1 Co1 N3 C11 -6.4(3)
N5 Co1 N4 C17 -179.2(3)
N2 Co1 N4 C17 -0.9(3)
N6 Co1 N4 C17 -177.3(3)
N3 Co1 N4 C17 -79.9(2)
N1 Co1 N4 C17 78.2(3)
N5 Co1 N4 C21 -0.29(19)
N2 Co1 N4 C21 177.99(19)
N6 Co1 N4 C21 1.7(4)
N3 Co1 N4 C21 99.04(19)
N1 Co1 N4 C21 -102.87(19)
N2 Co1 N5 C26 104(3)
N6 Co1 N5 C26 -2.5(2)
N4 Co1 N5 C26 176.9(2)
N3 Co1 N5 C26 87.6(2)
N1 Co1 N5 C26 -92.5(2)
N2 Co1 N5 C22 -72(3)
N6 Co1 N5 C22 -178.0(2)
N4 Co1 N5 C22 1.34(19)
N3 Co1 N5 C22 -87.9(2)
N1 Co1 N5 C22 92.0(2)
N5 Co1 N6 C31 179.1(3)
N2 Co1 N6 C31 0.8(3)
N4 Co1 N6 C31 177.2(3)
N3 Co1 N6 C31 79.9(3)
N1 Co1 N6 C31 -78.2(3)
N5 Co1 N6 C27 1.6(2)
N2 Co1 N6 C27 -176.7(2)
N4 Co1 N6 C27 -0.3(4)
N3 Co1 N6 C27 -97.6(2)
N1 Co1 N6 C27 104.3(2)
C5 N1 C1 C2 -0.9(4)
Co1 N1 C1 C2 172.1(2)
N1 C1 C2 C3 -1.1(4)
C1 C2 C3 C4 2.0(4)
C2 C3 C4 C5 -0.8(4)
C1 N1 C5 C4 2.1(4)
Co1 N1 C5 C4 -172.0(2)
C1 N1 C5 C6 -177.6(2)
Co1 N1 C5 C6 8.3(3)
C3 C4 C5 N1 -1.2(4)
C3 C4 C5 C6 178.4(2)
C10 N2 C6 C7 0.7(4)
Co1 N2 C6 C7 -174.95(19)
C10 N2 C6 C5 177.7(2)
Co1 N2 C6 C5 2.1(3)
N1 C5 C6 N2 -7.1(3)
C4 C5 C6 N2 173.3(2)
N1 C5 C6 C7 169.8(2)
C4 C5 C6 C7 -9.9(4)
N2 C6 C7 C8 1.2(4)
C5 C6 C7 C8 -175.5(2)
C16 O1 C8 C9 6.9(4)
C16 O1 C8 C7 -171.4(2)
C6 C7 C8 O1 176.2(2)
C6 C7 C8 C9 -2.2(4)
O1 C8 C9 C10 -177.0(2)
C7 C8 C9 C10 1.3(4)
C6 N2 C10 C9 -1.7(4)
Co1 N2 C10 C9 173.99(19)
C6 N2 C10 C11 179.0(2)
Co1 N2 C10 C11 -5.4(3)
C8 C9 C10 N2 0.7(4)
C8 C9 C10 C11 179.9(2)
C15 N3 C11 C12 1.7(4)
Co1 N3 C11 C12 -174.7(2)
C15 N3 C11 C10 -178.6(2)
Co1 N3 C11 C10 5.1(3)
N2 C10 C11 N3 -0.4(3)
C9 C10 C11 N3 -179.7(2)
N2 C10 C11 C12 179.4(2)
C9 C10 C11 C12 0.1(4)
N3 C11 C12 C13 -0.9(4)
C10 C11 C12 C13 179.4(2)
C11 C12 C13 C14 -0.7(4)
C12 C13 C14 C15 1.4(4)
C11 N3 C15 C14 -0.9(4)
Co1 N3 C15 C14 174.8(2)
C13 C14 C15 N3 -0.6(4)
C21 N4 C17 C18 1.3(5)
Co1 N4 C17 C18 -179.8(3)
N4 C17 C18 C19 -0.4(6)
C17 C18 C19 C20 -0.7(6)
C18 C19 C20 C21 1.0(6)
C17 N4 C21 C20 -1.0(4)
Co1 N4 C21 C20 180.0(2)
C17 N4 C21 C22 178.4(2)
Co1 N4 C21 C22 -0.7(3)
C19 C20 C21 N4 -0.1(5)
C19 C20 C21 C22 -179.4(3)
C26 N5 C22 C23 -0.2(4)
Co1 N5 C22 C23 175.3(2)
C26 N5 C22 C21 -177.5(2)
Co1 N5 C22 C21 -2.0(3)
N4 C21 C22 N5 1.7(3)
C20 C21 C22 N5 -179.0(3)
N4 C21 C22 C23 -175.5(3)
C20 C21 C22 C23 3.8(5)
N5 C22 C23 C24 -0.3(4)
C21 C22 C23 C24 176.7(3)
C32 O2 C24 C25 -15.3(4)
C32 O2 C24 C23 164.8(3)
C22 C23 C24 O2 -179.4(2)
C22 C23 C24 C25 0.8(4)
O2 C24 C25 C26 179.3(3)
C23 C24 C25 C26 -0.9(4)
C22 N5 C26 C25 0.1(4)
Co1 N5 C26 C25 -175.4(2)
C22 N5 C26 C27 178.2(2)
Co1 N5 C26 C27 2.7(3)
C24 C25 C26 N5 0.4(4)
C24 C25 C26 C27 -177.5(3)
C31 N6 C27 C28 0.1(5)
Co1 N6 C27 C28 177.9(3)
C31 N6 C27 C26 -178.4(3)
Co1 N6 C27 C26 -0.7(3)
N5 C26 C27 N6 -1.2(4)
C25 C26 C27 N6 176.8(3)
N5 C26 C27 C28 -179.7(3)
C25 C26 C27 C28 -1.7(5)
N6 C27 C28 C29 -1.2(6)
C26 C27 C28 C29 177.2(3)
C27 C28 C29 C30 0.8(7)
C28 C29 C30 C31 0.8(7)
C27 N6 C31 C30 1.5(5)
Co1 N6 C31 C30 -175.9(3)
C29 C30 C31 N6 -2.0(6)
